data_7118705
loop_
_publ_author_name
'Teo, Jesse M.'
'Coghlan, Campbell J.'
'Evans, Jack D.'
'Tsivion, Ehud'
'Head-Gordon, Martin'
'Sumby, Christopher J.'
'Doonan, Christian J.'

_publ_section_title
;
 Hetero-bimetallic metal-organic polyhedra.
;
_journal_issue 2
_journal_name_full 'Chemical communications (Cambridge, England)'
_journal_page_first 276
_journal_page_last 279
_journal_paper_doi 10.1039/c5cc08336b
_journal_volume 52
_journal_year 2016
_chemical_formula_sum 'C288 H288 Cu12 O108 Pd12'
_chemical_formula_weight 7516.46
_chemical_name_systematic
; 
 ? 
;
_space_group_crystal_system tetragonal
_space_group_IT_number 87
_space_group_name_Hall '-I 4'
_space_group_name_H-M_alt 'I 4/m'
_symmetry_space_group_name_Hall '-I 4'
_symmetry_space_group_name_H-M 'I 4/m'
_atom_sites_solution_hydrogens geom
_audit_creation_method SHELXL-97
_audit_update_record
;
2015-09-10 deposited with the CCDC.
2015-10-26 downloaded from the CCDC.
;
_cell_angle_alpha 90
_cell_angle_beta 90
_cell_angle_gamma 90
_cell_formula_units_Z 2
_cell_length_a 28.980(4)
_cell_length_b 28.980(4)
_cell_length_c 40.961(8)
_cell_measurement_temperature 100(2)
_cell_volume 34401(9)
_computing_cell_refinement 'XDS (Kabsch, 1993)'
_computing_data_collection 'BluIce (McPhillips, 2002)'
_computing_data_reduction 'XDS (Kabsch, 1993)'
_computing_molecular_graphics 'X-Seed (Barbour, 1999)'
_computing_publication_material 'CIFTAB (Sheldrick, 1997)'
_computing_structure_refinement 'SHELXL-97 (Sheldrick, 1997)'
_computing_structure_solution 'SHELXS-97 (Sheldrick, 1990)'
_diffrn_ambient_temperature 100(2)
_diffrn_measured_fraction_theta_full 0.765
_diffrn_measured_fraction_theta_max 0.997
_diffrn_measurement_device_type 'ADSC Quantum 210r'
_diffrn_measurement_method 'Phi Scan'
_diffrn_radiation_monochromator 'Silicon Double Crystal'
_diffrn_radiation_source 'MX1 Beamline Australian Synchrotron'
_diffrn_radiation_type Synchrotron
_diffrn_radiation_wavelength 0.71073
_diffrn_reflns_av_R_equivalents 0.1236
_diffrn_reflns_av_unetI/netI 0.0428
_diffrn_reflns_laue_measured_fraction_full 0.765
_diffrn_reflns_laue_measured_fraction_max 0.997
_diffrn_reflns_limit_h_max 31
_diffrn_reflns_limit_h_min -31
_diffrn_reflns_limit_k_max 31
_diffrn_reflns_limit_k_min -31
_diffrn_reflns_limit_l_max 44
_diffrn_reflns_limit_l_min -44
_diffrn_reflns_number 170569
_diffrn_reflns_point_group_measured_fraction_full 0.765
_diffrn_reflns_point_group_measured_fraction_max 0.997
_diffrn_reflns_theta_full 25.000
_diffrn_reflns_theta_max 22.702
_diffrn_reflns_theta_min 0.994
_exptl_absorpt_coefficient_mu 0.706
_exptl_absorpt_correction_T_max 0.9327
_exptl_absorpt_correction_T_min 0.9327
_exptl_absorpt_correction_type multi-scan
_exptl_absorpt_process_details 'XDS (Kabsch, 1993)'
_exptl_crystal_colour Blue
_exptl_crystal_density_diffrn 0.726
_exptl_crystal_density_method 'not measured'
_exptl_crystal_description Prism
_exptl_crystal_F_000 7560
_exptl_crystal_size_max 0.10
_exptl_crystal_size_mid 0.10
_exptl_crystal_size_min 0.10
_platon_squeeze_details
;
;
_refine_diff_density_max 1.114
_refine_diff_density_min -1.063
_refine_diff_density_rms 0.080
_refine_ls_extinction_method none
_refine_ls_goodness_of_fit_ref 1.040
_refine_ls_hydrogen_treatment constr
_refine_ls_matrix_type full
_refine_ls_number_parameters 495
_refine_ls_number_reflns 11778
_refine_ls_number_restraints 9
_refine_ls_restrained_S_all 1.040
_refine_ls_R_factor_all 0.1087
_refine_ls_R_factor_gt 0.0948
_refine_ls_shift/su_max 0.001
_refine_ls_shift/su_mean 0.000
_refine_ls_structure_factor_coef Fsqd
_refine_ls_weighting_details 'w=1/[\s^2^(Fo^2^)+(0.1489P)^2^+135.6130P] where P=(Fo^2^+2Fc^2^)/3'
_refine_ls_weighting_scheme calc
_refine_ls_wR_factor_gt 0.2606
_refine_ls_wR_factor_ref 0.2726
_reflns_Friedel_coverage 0.000
_reflns_number_gt 9612
_reflns_number_total 11778
_reflns_threshold_expression 'I > 2\s(I)'
_cod_data_source_file c5cc08336b2.cif
_cod_data_source_block CuPd-tBu
_cod_depositor_comments
;
The following automatic conversions were performed:

'_exptl_absorpt_correction_type' value 'Multi-Scan' changed to
'multi-scan' according to
/usr/data/users/saulius/crontab/automatic-downloads/current/RSC/lib/dictionaries/cif_core.dic
dictionary named 'cif_core.dic' version 2.4.2 from 2011-04-26.

Automatic conversion script
Id: cif_fix_values 4268 2015-11-12 08:31:59Z antanas 
;
_cod_original_cell_volume 34400(12)
_cod_database_code 7118705
_shelx_space_group_comment
;
The symmetry employed for this shelxl refinement is uniquely defined
by the following loop, which should always be used as a source of
symmetry information in preference to the above space-group names.
They are only intended as comments.
;
_shelxl_version_number 2013-4

loop_
_space_group_symop_operation_xyz
'x, y, z'
'-y, x, z'
'-x, -y, z'
'y, -x, z'
'x+1/2, y+1/2, z+1/2'
'-y+1/2, x+1/2, z+1/2'
'-x+1/2, -y+1/2, z+1/2'
'y+1/2, -x+1/2, z+1/2'
'-x, -y, -z'
'y, -x, -z'
'x, y, -z'
'-y, x, -z'
'-x+1/2, -y+1/2, -z+1/2'
'y+1/2, -x+1/2, -z+1/2'
'x+1/2, y+1/2, -z+1/2'
'-y+1/2, x+1/2, -z+1/2'

loop_
_atom_site_label
_atom_site_type_symbol
_atom_site_fract_x
_atom_site_fract_y
_atom_site_fract_z
_atom_site_U_iso_or_equiv
_atom_site_adp_type
_atom_site_occupancy
_atom_site_site_symmetry_order
_atom_site_calc_flag
_atom_site_refinement_flags_posn
_atom_site_refinement_flags_adp
_atom_site_refinement_flags_occupancy
_atom_site_disorder_assembly
_atom_site_disorder_group
Pd2 Pd -0.27898(3) -0.01884(3) 0.5000 0.0822(3) Uani 0.75 2 d S T P A 1
Pd2' Pd -0.36687(4) -0.02516(5) 0.5000 0.0978(4) Uani 0.25 2 d S T P A 2
Pd1 Pd -0.14949(2) 0.12942(2) 0.63991(2) 0.0917(3) Uani 0.75 1 d . . P B 1
Pd1' Pd -0.19681(4) 0.16966(3) 0.68408(3) 0.1081(4) Uani 0.25 1 d . . P B 2
Cu2 Cu -0.36687(4) -0.02516(5) 0.5000 0.0978(4) Uani 0.75 2 d S T P A 1
Cu2' Cu -0.27898(3) -0.01884(3) 0.5000 0.0822(3) Uani 0.25 2 d S T P A 2
Cu1 Cu -0.19681(4) 0.16966(3) 0.68408(3) 0.1081(4) Uani 0.75 1 d . . P B 1
Cu1' Cu -0.14949(2) 0.12942(2) 0.63991(2) 0.0917(3) Uani 0.25 1 d . . P B 2
O1 O -0.2509(2) 0.1530(2) 0.65634(18) 0.123(2) Uani 1 1 d . . . . .
O2 O -0.20848(18) 0.11692(18) 0.61756(14) 0.0949(16) Uani 1 1 d . . . . .
O3 O -0.36282(17) 0.0240(2) 0.5331(2) 0.131(2) Uani 1 1 d . . . . .
O4 O -0.28555(15) 0.02871(17) 0.53473(14) 0.0890(15) Uani 1 1 d . . . . .
O6 O -0.1450(2) 0.19058(17) 0.61808(13) 0.0945(16) Uani 1 1 d . . . . .
O5 O -0.1865(3) 0.2252(2) 0.65669(17) 0.139(3) Uani 1 1 d . . . . .
O7 O -0.0714(2) 0.35679(19) 0.53636(17) 0.118(2) Uani 1 1 d . . . . .
O8 O -0.06729(18) 0.27884(15) 0.53487(12) 0.0823(13) Uani 1 1 d . . . . .
O9 O -0.1349(2) 0.1785(3) 0.70629(16) 0.138(3) Uani 1 1 d . . . . .
O10 O -0.09357(18) 0.1453(2) 0.66573(14) 0.1049(18) Uani 1 1 d . . . . .
O12 O 0.07187(19) 0.1579(2) 0.66563(15) 0.1047(18) Uani 1 1 d . . . . .
O11 O 0.1065(2) 0.1990(3) 0.70565(17) 0.128(2) Uani 1 1 d . . . . .
O13 O -0.2357(4) 0.2054(4) 0.7199(3) 0.151(4) Uani 0.75 1 d . . P B 1
O14 O -0.1090(6) 0.0915(9) 0.6035(5) 0.101(7) Uani 0.25 1 d . . P B 2
O15 O -0.4397(4) -0.0320(4) 0.5000 0.114(4) Uani 0.75 2 d S T P A 1
O16 O -0.2014(6) -0.0174(9) 0.5000 0.095(10) Uani 0.25 2 d S T P A 2
C1 C -0.2471(3) 0.1303(4) 0.6299(3) 0.111(3) Uani 1 1 d . . . . .
C2 C -0.2888(3) 0.1176(3) 0.6128(3) 0.128(4) Uani 1 1 d . . . . .
C3 C -0.3311(5) 0.1352(7) 0.6232(5) 0.254(12) Uani 1 1 d . . . . .
H3 H -0.3330 0.1570 0.6404 0.305 Uiso 1 1 calc R U . . .
C4 C -0.3728(5) 0.1186(7) 0.6064(6) 0.256(12) Uani 1 1 d D . . . .
C5 C -0.3690(3) 0.0927(6) 0.5807(5) 0.243(11) Uani 1 1 d . . . . .
H5 H -0.3958 0.0854 0.5683 0.291 Uiso 1 1 calc R U . . .
C6 C -0.3260(3) 0.0753(4) 0.5708(3) 0.132(4) Uani 1 1 d . . . . .
C7 C -0.2879(3) 0.0881(3) 0.5867(3) 0.111(3) Uani 1 1 d . . . . .
H7 H -0.2590 0.0764 0.5795 0.134 Uiso 1 1 calc R U . . .
C8 C -0.3256(3) 0.0394(3) 0.5438(2) 0.099(3) Uani 1 1 d . . . . .
C9 C -0.1628(4) 0.2241(3) 0.6292(3) 0.114(3) Uani 1 1 d . . . . .
C10 C -0.1567(3) 0.2674(3) 0.6139(3) 0.116(3) Uani 1 1 d . . . . .
C11 C -0.1801(6) 0.3090(5) 0.6217(5) 0.210(8) Uani 1 1 d . . . . .
H11 H -0.1986 0.3080 0.6409 0.252 Uiso 1 1 calc R U . . .
C12 C -0.1800(10) 0.3512(4) 0.6051(6) 0.35(2) Uani 1 1 d D . . . .
C13 C -0.1431(6) 0.3531(3) 0.5799(4) 0.190(7) Uani 1 1 d . . . . .
H13 H -0.1373 0.3814 0.5689 0.228 Uiso 1 1 calc R U . . .
C14 C -0.1169(4) 0.3144(3) 0.5719(3) 0.126(4) Uani 1 1 d . . . . .
C15 C -0.1253(3) 0.2717(3) 0.5877(2) 0.104(3) Uani 1 1 d . . . . .
H15 H -0.1092 0.2450 0.5803 0.125 Uiso 1 1 calc R U . . .
C16 C -0.0841(3) 0.3166(3) 0.5453(2) 0.094(2) Uani 1 1 d . . . . .
C17 C -0.0984(3) 0.1655(3) 0.6929(2) 0.106(3) Uani 1 1 d . . . . .
C18 C -0.0568(4) 0.1811(4) 0.7083(3) 0.136(4) Uani 1 1 d . . . . .
C19 C -0.0594(4) 0.2006(7) 0.7382(3) 0.222(10) Uani 1 1 d . . . . .
H19 H -0.0889 0.2077 0.7471 0.267 Uiso 1 1 calc R U . . .
C20 C -0.0173(5) 0.2112(9) 0.7574(5) 0.300(16) Uani 1 1 d D . . . .
C21 C 0.0249(4) 0.2043(6) 0.7410(3) 0.174(6) Uani 1 1 d . . . . .
H21 H 0.0529 0.2109 0.7522 0.209 Uiso 1 1 calc R U . . .
C22 C 0.0270(4) 0.1874(5) 0.7080(3) 0.143(5) Uani 1 1 d . . . . .
C23 C -0.0138(3) 0.1734(3) 0.6941(2) 0.108(3) Uani 1 1 d . . . . .
H23 H -0.0126 0.1577 0.6737 0.129 Uiso 1 1 calc R U . . .
C24 C 0.0722(4) 0.1801(4) 0.6925(2) 0.115(3) Uani 1 1 d . . . . .
C25 C -0.4176(10) 0.1393(16) 0.6208(12) 0.42(4) Uani 1 1 d D . . . .
C27 C -0.4222(9) 0.1903(10) 0.6224(8) 0.320(18) Uani 1 1 d . . . . .
H27A H -0.3924 0.2040 0.6281 0.480 Uiso 1 1 calc R U . . .
H27B H -0.4451 0.1986 0.6390 0.480 Uiso 1 1 calc R U . . .
H27C H -0.4322 0.2020 0.6011 0.480 Uiso 1 1 calc R U . . .
C28 C -0.4216(12) 0.1255(15) 0.6572(12) 0.44(3) Uani 1 1 d D . . . .
H28A H -0.4199 0.0919 0.6592 0.656 Uiso 1 1 calc R U . . .
H28B H -0.4511 0.1364 0.6660 0.656 Uiso 1 1 calc R U . . .
H28C H -0.3963 0.1396 0.6696 0.656 Uiso 1 1 calc R U . . .
C29 C -0.2075(10) 0.3963(7) 0.6112(8) 0.269(15) Uani 1 1 d D . . . .
C30 C -0.2431(11) 0.3836(8) 0.6359(9) 0.39(2) Uani 1 1 d D . . . .
H30A H -0.2308 0.3595 0.6503 0.589 Uiso 1 1 calc R U . . .
H30B H -0.2707 0.3720 0.6248 0.589 Uiso 1 1 calc R U . . .
H30C H -0.2511 0.4108 0.6489 0.589 Uiso 1 1 calc R U . . .
C31 C -0.2270(18) 0.4155(17) 0.5791(10) 0.55(4) Uani 1 1 d D . . . .
H31A H -0.2016 0.4215 0.5639 0.831 Uiso 1 1 calc R U . . .
H31B H -0.2437 0.4443 0.5834 0.831 Uiso 1 1 calc R U . . .
H31C H -0.2482 0.3929 0.5695 0.831 Uiso 1 1 calc R U . . .
C32 C -0.1724(11) 0.4237(9) 0.6316(8) 0.37(2) Uani 1 1 d D . . . .
H32A H -0.1626 0.4051 0.6503 0.554 Uiso 1 1 calc R U . . .
H32B H -0.1867 0.4523 0.6394 0.554 Uiso 1 1 calc R U . . .
H32C H -0.1455 0.4312 0.6181 0.554 Uiso 1 1 calc R U . . .
C33 C -0.0123(13) 0.2318(12) 0.7927(6) 0.37(3) Uani 1 1 d D . . . .
C34 C -0.0598(12) 0.2246(15) 0.8079(7) 0.43(3) Uani 1 1 d D . . . .
H34A H -0.0662 0.1915 0.8095 0.648 Uiso 1 1 calc R U . . .
H34B H -0.0833 0.2394 0.7942 0.648 Uiso 1 1 calc R U . . .
H34C H -0.0603 0.2383 0.8298 0.648 Uiso 1 1 calc R U . . .
C35 C 0.0048(9) 0.2772(10) 0.7852(7) 0.289(14) Uani 1 1 d . . . . .
H35A H 0.0342 0.2747 0.7735 0.433 Uiso 1 1 calc R U . . .
H35B H 0.0096 0.2944 0.8055 0.433 Uiso 1 1 calc R U . . .
H35C H -0.0177 0.2935 0.7715 0.433 Uiso 1 1 calc R U . . .
C36 C 0.0151(15) 0.2005(15) 0.8163(6) 0.44(3) Uani 1 1 d D . . . .
H36A H 0.0479 0.2010 0.8103 0.658 Uiso 1 1 calc R U . . .
H36B H 0.0034 0.1689 0.8149 0.658 Uiso 1 1 calc R U . . .
H36C H 0.0115 0.2119 0.8387 0.658 Uiso 1 1 calc R U . . .
C26 C -0.4536(11) 0.1128(17) 0.6087(11) 0.48(3) Uani 1 1 d . . . . .
H26A H -0.4432 0.0809 0.6057 0.722 Uiso 1 1 calc R U . . .
H26B H -0.4637 0.1254 0.5876 0.722 Uiso 1 1 calc R U . . .
H26C H -0.4795 0.1135 0.6241 0.722 Uiso 1 1 calc R U . . .

loop_
_atom_site_aniso_label
_atom_site_aniso_U_11
_atom_site_aniso_U_22
_atom_site_aniso_U_33
_atom_site_aniso_U_23
_atom_site_aniso_U_13
_atom_site_aniso_U_12
Pd2 0.0612(5) 0.0871(6) 0.0982(7) 0.000 0.000 0.0011(4)
Pd2' 0.0590(6) 0.1019(9) 0.1324(11) 0.000 0.000 -0.0027(6)
Pd1 0.0921(5) 0.0880(5) 0.0950(5) -0.0230(4) 0.0284(4) -0.0079(3)
Pd1' 0.1092(7) 0.1033(7) 0.1119(7) -0.0349(5) 0.0409(6) -0.0084(5)
Cu2 0.0590(6) 0.1019(9) 0.1324(11) 0.000 0.000 -0.0027(6)
Cu2' 0.0612(5) 0.0871(6) 0.0982(7) 0.000 0.000 0.0011(4)
Cu1 0.1092(7) 0.1033(7) 0.1119(7) -0.0349(5) 0.0409(6) -0.0084(5)
Cu1' 0.0921(5) 0.0880(5) 0.0950(5) -0.0230(4) 0.0284(4) -0.0079(3)
O1 0.100(4) 0.121(5) 0.147(6) -0.048(4) 0.034(4) -0.003(3)
O2 0.085(3) 0.096(4) 0.104(4) -0.041(3) 0.006(3) -0.002(3)
O3 0.039(3) 0.154(6) 0.199(7) -0.020(5) 0.012(3) 0.014(3)
O4 0.053(3) 0.094(3) 0.120(4) -0.030(3) 0.002(3) 0.008(2)
O6 0.118(4) 0.065(3) 0.100(4) -0.025(3) 0.044(3) -0.001(3)
O5 0.174(7) 0.119(5) 0.122(5) -0.056(4) 0.069(5) 0.004(4)
O7 0.143(5) 0.073(4) 0.139(5) -0.006(3) 0.046(4) -0.003(3)
O8 0.102(3) 0.056(3) 0.089(3) -0.010(2) 0.012(3) -0.005(2)
O9 0.127(5) 0.177(7) 0.109(5) -0.075(5) 0.052(4) -0.007(5)
O10 0.082(3) 0.138(5) 0.095(4) -0.059(4) 0.015(3) -0.009(3)
O12 0.086(3) 0.117(4) 0.112(4) -0.048(4) -0.015(3) -0.001(3)
O11 0.100(4) 0.158(6) 0.128(5) -0.072(5) -0.027(4) 0.007(4)
O13 0.136(7) 0.173(9) 0.144(8) -0.075(7) 0.034(6) 0.031(7)
O14 0.052(10) 0.16(2) 0.097(14) -0.045(14) 0.019(10) 0.042(11)
O15 0.078(7) 0.107(8) 0.157(11) 0.000 0.000 -0.009(6)
O16 0.011(9) 0.078(16) 0.20(3) 0.000 0.000 0.016(9)
C1 0.101(7) 0.116(7) 0.117(7) -0.036(6) 0.014(6) 0.023(5)
C2 0.081(6) 0.114(7) 0.188(10) -0.068(7) 0.033(6) -0.002(5)
C3 0.115(10) 0.30(2) 0.34(2) -0.22(2) -0.038(13) 0.076(12)
C4 0.105(9) 0.31(2) 0.35(3) -0.22(2) -0.083(13) 0.067(12)
C5 0.048(5) 0.298(19) 0.38(2) -0.236(19) 0.001(9) 0.021(7)
C6 0.056(5) 0.129(8) 0.209(11) -0.072(8) -0.007(6) 0.017(5)
C7 0.087(6) 0.100(6) 0.147(8) -0.040(6) 0.017(6) 0.025(5)
C8 0.081(6) 0.112(6) 0.103(6) -0.039(5) -0.001(4) 0.013(5)
C9 0.141(8) 0.078(6) 0.124(7) -0.011(6) 0.023(7) -0.036(6)
C10 0.117(7) 0.108(7) 0.123(7) -0.030(6) 0.042(6) 0.002(5)
C11 0.213(15) 0.133(11) 0.29(2) -0.095(13) 0.108(15) 0.016(10)
C12 0.60(4) 0.056(7) 0.40(3) 0.009(11) 0.38(3) 0.032(13)
C13 0.267(17) 0.068(6) 0.236(16) -0.001(7) 0.133(14) 0.003(8)
C14 0.152(9) 0.069(5) 0.156(9) -0.024(5) 0.065(8) -0.003(5)
C15 0.104(6) 0.065(5) 0.143(8) -0.014(5) 0.023(6) -0.004(4)
C16 0.090(5) 0.073(5) 0.118(7) -0.003(5) 0.001(5) -0.007(4)
C17 0.099(6) 0.130(7) 0.089(6) -0.035(6) 0.009(5) -0.021(5)
C18 0.120(8) 0.176(10) 0.111(7) -0.077(7) 0.033(6) -0.002(7)
C19 0.096(7) 0.40(3) 0.168(12) -0.191(15) 0.014(7) -0.016(11)
C20 0.121(10) 0.52(4) 0.264(19) -0.31(2) 0.062(11) -0.085(15)
C21 0.140(10) 0.268(16) 0.115(8) -0.120(10) -0.002(7) -0.029(10)
C22 0.113(7) 0.203(12) 0.114(7) -0.100(8) 0.024(6) -0.024(7)
C23 0.117(7) 0.124(7) 0.083(5) -0.028(5) 0.005(5) -0.017(6)
C24 0.115(7) 0.130(8) 0.099(6) -0.016(6) -0.019(6) -0.021(6)
C25 0.17(3) 0.54(7) 0.56(8) -0.34(7) 0.05(4) -0.03(4)
C27 0.26(3) 0.36(4) 0.35(3) -0.13(3) 0.00(2) 0.17(3)
C28 0.19(3) 0.51(7) 0.61(8) -0.30(7) 0.07(4) 0.02(3)
C29 0.32(3) 0.166(18) 0.32(3) -0.06(2) 0.17(3) 0.010(19)
C30 0.39(4) 0.20(2) 0.59(6) 0.05(3) 0.26(4) 0.09(2)
C31 0.66(10) 0.45(7) 0.55(8) 0.02(7) 0.17(8) 0.21(7)
C32 0.42(5) 0.18(2) 0.51(5) -0.12(3) 0.24(4) -0.01(3)
C33 0.54(7) 0.31(4) 0.25(3) -0.12(3) 0.20(4) -0.15(4)
C34 0.50(6) 0.64(7) 0.156(19) -0.13(3) 0.01(3) -0.18(6)
C35 0.27(3) 0.30(3) 0.30(3) -0.16(3) 0.03(2) 0.02(2)
C36 0.54(7) 0.64(8) 0.130(17) -0.08(3) 0.03(3) -0.23(6)
C26 0.21(3) 0.65(8) 0.58(7) -0.23(6) 0.14(4) 0.15(4)

loop_
_atom_type_symbol
_atom_type_description
_atom_type_scat_dispersion_real
_atom_type_scat_dispersion_imag
_atom_type_scat_source
C C 0.0033 0.0016 'International Tables Vol C Tables 4.2.6.8 and 6.1.1.4'
H H 0.0000 0.0000 'International Tables Vol C Tables 4.2.6.8 and 6.1.1.4'
O O 0.0106 0.0060 'International Tables Vol C Tables 4.2.6.8 and 6.1.1.4'
Cu Cu 0.3201 1.2651 'International Tables Vol C Tables 4.2.6.8 and 6.1.1.4'
Pd Pd -0.9988 1.0072 'International Tables Vol C Tables 4.2.6.8 and 6.1.1.4'

loop_
_geom_angle_atom_site_label_1
_geom_angle_atom_site_label_2
_geom_angle_atom_site_label_3
_geom_angle
_geom_angle_site_symmetry_1
_geom_angle_site_symmetry_3
O4 Pd2 O4 91.3(3) 11_556 .
O4 Pd2 O8 88.6(2) 11_556 12_556
O4 Pd2 O8 174.60(19) . 12_556
O4 Pd2 O8 174.60(19) 11_556 2
O4 Pd2 O8 88.6(2) . 2
O8 Pd2 O8 91.0(3) 12_556 2
O4 Pd2 Pd2' 87.37(13) 11_556 .
O4 Pd2 Pd2' 87.38(13) . .
O8 Pd2 Pd2' 87.23(13) 12_556 .
O8 Pd2 Pd2' 87.23(13) 2 .
O3 Pd2' O3 87.0(5) . 11_556
O3 Pd2' O7 167.5(2) . 12_556
O3 Pd2' O7 87.9(3) 11_556 12_556
O3 Pd2' O7 87.9(3) . 2
O3 Pd2' O7 167.5(2) 11_556 2
O7 Pd2' O7 94.7(4) 12_556 2
O3 Pd2' Pd2 83.61(15) . .
O3 Pd2' Pd2 83.61(15) 11_556 .
O7 Pd2' Pd2 84.47(16) 12_556 .
O7 Pd2' Pd2 84.47(16) 2 .
O2 Pd1 O12 89.2(3) . 2
O2 Pd1 O10 174.4(2) . .
O12 Pd1 O10 90.7(3) 2 .
O2 Pd1 O6 90.7(3) . .
O12 Pd1 O6 173.6(2) 2 .
O10 Pd1 O6 88.9(3) . .
O5 Pd1' O1 89.6(3) . .
O5 Pd1' O9 91.0(4) . .
O1 Pd1' O9 168.9(2) . .
O5 Pd1' O11 168.7(2) . 2
O1 Pd1' O11 90.3(3) . 2
O9 Pd1' O11 86.9(3) . 2
C1 O1 Pd1' 122.8(6) . .
C1 O2 Pd1 121.0(6) . .
C8 O3 Pd2' 123.6(5) . .
C8 O4 Pd2 118.1(5) . .
C9 O6 Pd1 121.7(6) . .
C9 O5 Pd1' 122.7(6) . .
C16 O7 Cu2 122.2(6) . 10_556
C16 O7 Pd2' 122.2(6) . 10_556
C16 O8 Cu2' 120.4(5) . 10_556
C16 O8 Pd2 120.4(5) . 10_556
C17 O9 Pd1' 120.9(6) . .
C17 O10 Pd1 118.9(5) . .
C24 O12 Cu1' 120.9(6) . 4
C24 O12 Pd1 120.9(6) . 4
C24 O11 Cu1 120.8(6) . 4
C24 O11 Pd1' 120.8(6) . 4
O1 C1 O2 124.4(9) . .
O1 C1 C2 118.1(8) . .
O2 C1 C2 117.4(8) . .
C7 C2 C3 118.8(11) . .
C7 C2 C1 121.4(8) . .
C3 C2 C1 119.8(10) . .
C2 C3 C4 117.5(12) . .
C2 C3 H3 121.2 . .
C4 C3 H3 121.2 . .
C5 C4 C3 120.0(13) . .
C5 C4 C25 127.3(19) . .
C3 C4 C25 112(2) . .
C4 C5 C6 121.0(12) . .
C4 C5 H5 119.5 . .
C6 C5 H5 119.5 . .
C7 C6 C5 119.7(10) . .
C7 C6 C8 122.6(7) . .
C5 C6 C8 117.5(9) . .
C6 C7 C2 122.5(8) . .
C6 C7 H7 118.7 . .
C2 C7 H7 118.7 . .
O3 C8 O4 127.2(7) . .
O3 C8 C6 119.7(7) . .
O4 C8 C6 113.1(7) . .
O6 C9 O5 125.0(9) . .
O6 C9 C10 120.0(9) . .
O5 C9 C10 114.8(9) . .
C9 C10 C15 119.7(8) . .
C9 C10 C11 126.5(11) . .
C15 C10 C11 113.8(11) . .
C12 C11 C10 129.2(14) . .
C12 C11 H11 115.4 . .
C10 C11 H11 115.4 . .
C11 C12 C13 111.8(12) . .
C11 C12 C29 131.0(15) . .
C13 C12 C29 116.8(13) . .
C14 C13 C12 121.6(10) . .
C14 C13 H13 119.2 . .
C12 C13 H13 119.2 . .
C13 C14 C15 120.3(9) . .
C13 C14 C16 119.9(9) . .
C15 C14 C16 119.5(8) . .
C10 C15 C14 122.2(8) . .
C10 C15 H15 118.9 . .
C14 C15 H15 118.9 . .
O8 C16 O7 125.4(8) . .
O8 C16 C14 117.8(7) . .
O7 C16 C14 116.4(8) . .
O9 C17 O10 128.3(8) . .
O9 C17 C18 115.0(8) . .
O10 C17 C18 116.0(8) . .
C19 C18 C23 119.9(10) . .
C19 C18 C17 118.8(9) . .
C23 C18 C17 121.2(8) . .
C18 C19 C20 121.3(10) . .
C18 C19 H19 119.4 . .
C20 C19 H19 119.4 . .
C21 C20 C19 115.7(10) . .
C21 C20 C33 114.2(16) . .
C19 C20 C33 130.0(17) . .
C20 C21 C22 122.0(11) . .
C20 C21 H21 119.0 . .
C22 C21 H21 119.0 . .
C23 C22 C21 117.1(10) . .
C23 C22 C24 123.1(8) . .
C21 C22 C24 119.3(10) . .
C22 C23 C18 123.2(8) . .
C22 C23 H23 118.4 . .
C18 C23 H23 118.4 . .
O11 C24 O12 126.5(10) . .
O11 C24 C22 117.3(9) . .
O12 C24 C22 115.9(8) . .
C26 C25 C27 120(4) . .
C26 C25 C28 98(4) . .
C27 C25 C28 102(3) . .
C26 C25 C4 106(3) . .
C27 C25 C4 119(3) . .
C28 C25 C4 109(3) . .
C25 C27 H27A 109.5 . .
C25 C27 H27B 109.5 . .
H27A C27 H27B 109.5 . .
C25 C27 H27C 109.5 . .
H27A C27 H27C 109.5 . .
H27B C27 H27C 109.5 . .
C25 C28 H28A 109.5 . .
C25 C28 H28B 109.5 . .
H28A C28 H28B 109.5 . .
C25 C28 H28C 109.5 . .
H28A C28 H28C 109.5 . .
H28B C28 H28C 109.5 . .
C30 C29 C31 115(3) . .
C30 C29 C32 103(2) . .
C31 C29 C32 121(3) . .
C30 C29 C12 104.9(18) . .
C31 C29 C12 111(3) . .
C32 C29 C12 100(2) . .
C29 C30 H30A 109.5 . .
C29 C30 H30B 109.5 . .
H30A C30 H30B 109.5 . .
C29 C30 H30C 109.5 . .
H30A C30 H30C 109.5 . .
H30B C30 H30C 109.5 . .
C29 C31 H31A 109.5 . .
C29 C31 H31B 109.5 . .
H31A C31 H31B 109.5 . .
C29 C31 H31C 109.5 . .
H31A C31 H31C 109.5 . .
H31B C31 H31C 109.5 . .
C29 C32 H32A 109.5 . .
C29 C32 H32B 109.5 . .
H32A C32 H32B 109.5 . .
C29 C32 H32C 109.5 . .
H32A C32 H32C 109.5 . .
H32B C32 H32C 109.5 . .
C35 C33 C34 121(3) . .
C35 C33 C36 119(3) . .
C34 C33 C36 97(3) . .
C35 C33 C20 101(2) . .
C34 C33 C20 104(2) . .
C36 C33 C20 114(2) . .
C33 C34 H34A 109.5 . .
C33 C34 H34B 109.5 . .
H34A C34 H34B 109.5 . .
C33 C34 H34C 109.5 . .
H34A C34 H34C 109.5 . .
H34B C34 H34C 109.5 . .
C33 C35 H35A 109.5 . .
C33 C35 H35B 109.5 . .
H35A C35 H35B 109.5 . .
C33 C35 H35C 109.5 . .
H35A C35 H35C 109.5 . .
H35B C35 H35C 109.5 . .
C33 C36 H36A 109.5 . .
C33 C36 H36B 109.5 . .
H36A C36 H36B 109.5 . .
C33 C36 H36C 109.5 . .
H36A C36 H36C 109.5 . .
H36B C36 H36C 109.5 . .
C25 C26 H26A 109.5 . .
C25 C26 H26B 109.5 . .
H26A C26 H26B 109.5 . .
C25 C26 H26C 109.5 . .
H26A C26 H26C 109.5 . .
H26B C26 H26C 109.5 . .

loop_
_geom_bond_atom_site_label_1
_geom_bond_atom_site_label_2
_geom_bond_distance
_geom_bond_site_symmetry_2
Pd2 O4 1.989(5) 11_556
Pd2 O4 1.990(5) .
Pd2 O8 2.003(5) 12_556
Pd2 O8 2.003(5) 2
Pd2 Pd2' 2.5538(14) .
Pd2' O3 1.970(8) .
Pd2' O3 1.970(8) 11_556
Pd2' O7 2.025(6) 12_556
Pd2' O7 2.025(6) 2
Pd1 O2 1.973(5) .
Pd1 O12 1.988(6) 2
Pd1 O10 1.989(5) .
Pd1 O6 1.989(5) .
Pd1' O5 1.986(8) .
Pd1' O1 1.996(7) .
Pd1' O9 2.029(8) .
Pd1' O11 2.034(7) 2
O1 C1 1.272(11) .
O2 C1 1.289(10) .
O3 C8 1.248(10) .
O4 C8 1.258(9) .
O6 C9 1.190(11) .
O5 C9 1.318(12) .
O7 C16 1.276(9) .
O7 Cu2 2.025(6) 10_556
O7 Pd2' 2.025(6) 10_556
O8 C16 1.270(9) .
O8 Cu2' 2.003(5) 10_556
O8 Pd2 2.003(5) 10_556
O9 C17 1.248(11) .
O10 C17 1.266(10) .
O12 C24 1.276(11) .
O12 Cu1' 1.988(6) 4
O12 Pd1 1.988(6) 4
O11 C24 1.256(11) .
O11 Cu1 2.034(7) 4
O11 Pd1' 2.034(7) 4
C1 C2 1.443(14) .
C2 C7 1.372(13) .
C2 C3 1.393(15) .
C3 C4 1.471(18) .
C3 H3 0.9500 .
C4 C5 1.298(19) .
C4 C25 1.549(18) .
C5 C6 1.404(13) .
C5 H5 0.9500 .
C6 C7 1.335(13) .
C6 C8 1.516(12) .
C7 H7 0.9500 .
C9 C10 1.415(13) .
C10 C15 1.416(12) .
C10 C11 1.418(15) .
C11 C12 1.40(2) .
C11 H11 0.9500 .
C12 C13 1.488(18) .
C12 C29 1.551(16) .
C13 C14 1.393(14) .
C13 H13 0.9500 .
C14 C15 1.416(13) .
C14 C16 1.449(13) .
C15 H15 0.9500 .
C17 C18 1.436(14) .
C18 C19 1.350(13) .
C18 C23 1.394(13) .
C19 C20 1.484(18) .
C19 H19 0.9500 .
C20 C21 1.409(17) .
C20 C33 1.570(17) .
C21 C22 1.441(13) .
C21 H21 0.9500 .
C22 C23 1.371(13) .
C22 C24 1.471(14) .
C23 H23 0.9500 .
C25 C26 1.39(5) .
C25 C27 1.49(5) .
C25 C28 1.55(2) .
C27 H27A 0.9800 .
C27 H27B 0.9800 .
C27 H27C 0.9800 .
C28 H28A 0.9800 .
C28 H28B 0.9800 .
C28 H28C 0.9800 .
C29 C30 1.490(17) .
C29 C31 1.536(19) .
C29 C32 1.537(18) .
C30 H30A 0.9800 .
C30 H30B 0.9800 .
C30 H30C 0.9800 .
C31 H31A 0.9800 .
C31 H31B 0.9800 .
C31 H31C 0.9800 .
C32 H32A 0.9800 .
C32 H32B 0.9800 .
C32 H32C 0.9800 .
C33 C35 1.44(3) .
C33 C34 1.526(19) .
C33 C36 1.545(19) .
C34 H34A 0.9800 .
C34 H34B 0.9800 .
C34 H34C 0.9800 .
C35 H35A 0.9800 .
C35 H35B 0.9800 .
C35 H35C 0.9800 .
C36 H36A 0.9800 .
C36 H36B 0.9800 .
C36 H36C 0.9800 .
C26 H26A 0.9800 .
C26 H26B 0.9800 .
C26 H26C 0.9800 .

loop_
_geom_torsion_atom_site_label_1
_geom_torsion_atom_site_label_2
_geom_torsion_atom_site_label_3
_geom_torsion_atom_site_label_4
_geom_torsion
_geom_torsion_site_symmetry_1
Pd1' O1 C1 O2 -2.4(15) .
Pd1' O1 C1 C2 176.1(8) .
Pd1 O2 C1 O1 1.7(14) .
Pd1 O2 C1 C2 -176.8(8) .
O1 C1 C2 C7 -171.3(11) .
O2 C1 C2 C7 7.3(17) .
O1 C1 C2 C3 8(2) .
O2 C1 C2 C3 -173.3(15) .
C7 C2 C3 C4 4(3) .
C1 C2 C3 C4 -175.8(18) .
C2 C3 C4 C5 -8(4) .
C2 C3 C4 C25 178(3) .
C3 C4 C5 C6 8(4) .
C25 C4 C5 C6 -178(3) .
C4 C5 C6 C7 -5(3) .
C4 C5 C6 C8 171(2) .
C5 C6 C7 C2 1(2) .
C8 C6 C7 C2 -174.4(11) .
C3 C2 C7 C6 -1(2) .
C1 C2 C7 C6 178.9(12) .
Pd2' O3 C8 O4 3.8(15) .
Pd2' O3 C8 C6 -176.3(8) .
Pd2 O4 C8 O3 -1.2(14) .
Pd2 O4 C8 C6 178.9(7) .
C7 C6 C8 O3 169.8(11) .
C5 C6 C8 O3 -6(2) .
C7 C6 C8 O4 -10.3(17) .
C5 C6 C8 O4 174.4(14) .
Pd1 O6 C9 O5 0.8(15) .
Pd1 O6 C9 C10 176.6(8) .
Pd1' O5 C9 O6 -0.5(16) .
Pd1' O5 C9 C10 -176.5(7) .
O6 C9 C10 C15 -7.3(17) .
O5 C9 C10 C15 168.9(10) .
O6 C9 C10 C11 171.3(14) .
O5 C9 C10 C11 -12.5(19) .
C9 C10 C11 C12 -171(2) .
C15 C10 C11 C12 7(3) .
C10 C11 C12 C13 -12(4) .
C10 C11 C12 C29 175(3) .
C11 C12 C13 C14 7(3) .
C29 C12 C13 C14 -179(2) .
C12 C13 C14 C15 1(3) .
C12 C13 C14 C16 174.6(19) .
C9 C10 C15 C14 -178.4(11) .
C11 C10 C15 C14 2.9(17) .
C13 C14 C15 C10 -6.5(19) .
C16 C14 C15 C10 179.8(10) .
Cu2' O8 C16 O7 -3.3(12) 10_556
Pd2 O8 C16 O7 -3.3(12) 10_556
Cu2' O8 C16 C14 -176.1(7) 10_556
Pd2 O8 C16 C14 -176.1(7) 10_556
Cu2 O7 C16 O8 6.1(13) 10_556
Pd2' O7 C16 O8 6.1(13) 10_556
Cu2 O7 C16 C14 179.1(7) 10_556
Pd2' O7 C16 C14 179.1(7) 10_556
C13 C14 C16 O8 -167.1(12) .
C15 C14 C16 O8 6.6(15) .
C13 C14 C16 O7 19.4(17) .
C15 C14 C16 O7 -166.9(10) .
Pd1' O9 C17 O10 -1.4(16) .
Pd1' O9 C17 C18 169.3(8) .
Pd1 O10 C17 O9 -1.8(15) .
Pd1 O10 C17 C18 -172.4(8) .
O9 C17 C18 C19 12(2) .
O10 C17 C18 C19 -176.4(14) .
O9 C17 C18 C23 -172.9(11) .
O10 C17 C18 C23 -1.0(18) .
C23 C18 C19 C20 -4(3) .
C17 C18 C19 C20 171.1(19) .
C18 C19 C20 C21 7(4) .
C18 C19 C20 C33 -177(3) .
C19 C20 C21 C22 -1(3) .
C33 C20 C21 C22 -178(2) .
C20 C21 C22 C23 -7(3) .
C20 C21 C22 C24 -179.0(19) .
C21 C22 C23 C18 10(2) .
C24 C22 C23 C18 -178.7(12) .
C19 C18 C23 C22 -4(2) .
C17 C18 C23 C22 -179.6(12) .
Cu1 O11 C24 O12 0.5(16) 4
Pd1' O11 C24 O12 0.5(16) 4
Cu1 O11 C24 C22 -173.8(9) 4
Pd1' O11 C24 C22 -173.8(9) 4
Cu1' O12 C24 O11 0.7(15) 4
Pd1 O12 C24 O11 0.7(15) 4
Cu1' O12 C24 C22 175.1(8) 4
Pd1 O12 C24 C22 175.1(8) 4
C23 C22 C24 O11 172.0(12) .
C21 C22 C24 O11 -16.6(19) .
C23 C22 C24 O12 -3.0(19) .
C21 C22 C24 O12 168.4(12) .
C5 C4 C25 C26 20(6) .
C3 C4 C25 C26 -166(4) .
C5 C4 C25 C27 -118(4) .
C3 C4 C25 C27 56(5) .
C5 C4 C25 C28 126(4) .
C3 C4 C25 C28 -60(5) .
C11 C12 C29 C30 -11(5) .
C13 C12 C29 C30 177(3) .
C11 C12 C29 C31 -135(4) .
C13 C12 C29 C31 53(4) .
C11 C12 C29 C32 95(4) .
C13 C12 C29 C32 -77(3) .
C21 C20 C33 C35 67(3) .
C19 C20 C33 C35 -109(3) .
C21 C20 C33 C34 -166(3) .
C19 C20 C33 C34 18(4) .
C21 C20 C33 C36 -61(4) .
C19 C20 C33 C36 122(4) .

loop_
_platon_squeeze_void_nr
_platon_squeeze_void_average_x
_platon_squeeze_void_average_y
_platon_squeeze_void_average_z
_platon_squeeze_void_volume
_platon_squeeze_void_count_electrons
_platon_squeeze_void_content
1 -0.003 -0.012 -0.005 23493 4976 ' '
